data_8106300
loop_
_publ_author_name
'Mao, Xianjie'
'Li, Chuntong'
'Xu, Gaoyuan'
'Li, Huijun'

_publ_section_title
;
 Crystal structure of
 diaqua-(N-(1-(pyrazin-2-yl)ethylidene)nicotinohydrazonato-\k3
 N,N&#x2032;,O)-bis(nitrato-\k2 O,O&#x2032;)samarium(III), C12H14N7O9Sm
;
_journal_issue 5
_journal_name_full 'Zeitschrift f\"ur Kristallographie - New Crystal Structures'
_journal_page_first 801
_journal_page_last 802
_journal_paper_doi 10.1515/ncrs-2017-0434
_journal_volume 233
_journal_year 2018
_chemical_formula_moiety 'C12 H14 N7 O9 Sm'
_chemical_formula_sum 'C12 H14 N7 O9 Sm'
_chemical_formula_weight 550.65
_space_group_crystal_system monoclinic
_space_group_IT_number 14
_space_group_name_Hall '-P 2ybc'
_space_group_name_H-M_alt 'P 1 21/c 1'
_atom_sites_solution_hydrogens mixed
_cell_angle_alpha 90
_cell_angle_beta 108.409(3)
_cell_angle_gamma 90
_cell_formula_units_Z 4
_cell_length_a 16.770(3)
_cell_length_b 7.7185(16)
_cell_length_c 15.165(3)
_cell_measurement_reflns_used 5266
_cell_measurement_temperature 296(2)
_cell_measurement_theta_max 25.00
_cell_measurement_theta_min 1.80
_cell_volume 1862.5(6)
_computing_cell_refinement 'Bruker XSCANS'
_computing_data_collection 'Bruker XSCANS'
_computing_data_reduction 'Bruker SHELXTL'
_computing_molecular_graphics 'Bruker SHELXTL'
_computing_publication_material 'Bruker SHELXTL'
_computing_structure_refinement 'SHELXL-2013 (Sheldrick, 2013)'
_computing_structure_solution 'Bruker SHELXTL'
_diffrn_ambient_temperature 296(2)
_diffrn_measured_fraction_theta_full 0.965
_diffrn_measured_fraction_theta_max 0.999
_diffrn_measurement_device_type 'Bruker SMART APEX CCD'
_diffrn_measurement_method '\w scans'
_diffrn_radiation_type MoK\a
_diffrn_radiation_wavelength 0.71073
_diffrn_reflns_av_R_equivalents 0.0347
_diffrn_reflns_av_unetI/netI 0.0398
_diffrn_reflns_Laue_measured_fraction_full 0.965
_diffrn_reflns_Laue_measured_fraction_max 0.999
_diffrn_reflns_limit_h_max 19
_diffrn_reflns_limit_h_min -19
_diffrn_reflns_limit_k_max 7
_diffrn_reflns_limit_k_min -9
_diffrn_reflns_limit_l_max 17
_diffrn_reflns_limit_l_min -18
_diffrn_reflns_number 9083
_diffrn_reflns_point_group_measured_fraction_full 0.965
_diffrn_reflns_point_group_measured_fraction_max 0.999
_diffrn_reflns_theta_full 25.242
_diffrn_reflns_theta_max 24.995
_diffrn_reflns_theta_min 2.560
_exptl_absorpt_coefficient_mu 3.216
_exptl_absorpt_correction_T_max 0.5655
_exptl_absorpt_correction_T_min 0.4454
_exptl_absorpt_correction_type multi-scan
_exptl_absorpt_process_details 'SADABS (Bruker, 2008)'
_exptl_crystal_colour yellow
_exptl_crystal_density_diffrn 1.964
_exptl_crystal_description Block
_exptl_crystal_F_000 1076
_exptl_crystal_size_max 0.300
_exptl_crystal_size_mid 0.200
_exptl_crystal_size_min 0.200
_refine_diff_density_max 0.732
_refine_diff_density_min -0.979
_refine_diff_density_rms 0.110
_refine_ls_extinction_coef .
_refine_ls_extinction_method none
_refine_ls_goodness_of_fit_ref 1.157
_refine_ls_hydrogen_treatment constr
_refine_ls_matrix_type full
_refine_ls_number_parameters 264
_refine_ls_number_reflns 3264
_refine_ls_number_restraints 14
_refine_ls_restrained_S_all 1.156
_refine_ls_R_factor_all 0.0292
_refine_ls_R_factor_gt 0.0262
_refine_ls_shift/su_max 0.004
_refine_ls_shift/su_mean 0.000
_refine_ls_structure_factor_coef Fsqd
_refine_ls_weighting_details
;
 w=1/[\s^2^(Fo^2^)+(0.0297P)^2^+0.1369P]
 where P=(Fo^2^+2Fc^2^)/3
;
_refine_ls_weighting_scheme calc
_refine_ls_wR_factor_gt 0.0654
_refine_ls_wR_factor_ref 0.0672
_reflns_Friedel_coverage 0.000
_reflns_Friedel_fraction_full .
_reflns_Friedel_fraction_max .
_reflns_number_gt 2972
_reflns_number_total 3264
_reflns_threshold_expression 'I > 2\s(I)'
_cod_data_source_file suppl_ncrs-2017-0434_suppl.cif
_cod_data_source_block 1
_cod_original_cell_volume 1862.5(7)
_cod_original_sg_symbol_H-M 'P 21/c'
_cod_database_code 8106300
_shelx_space_group_comment
;
The symmetry employed for this shelxl refinement is uniquely defined
by the following loop, which should always be used as a source of
symmetry information in preference to the above space-group names.
They are only intended as comments.
;
_shelx_estimated_absorpt_t_min 0.445
_shelx_estimated_absorpt_t_max 0.566
_shelxl_version_number 2013-2

loop_
_space_group_symop_operation_xyz
'x, y, z'
'-x, y+1/2, -z+1/2'
'-x, -y, -z'
'x, -y-1/2, z-1/2'

loop_
_atom_site_label
_atom_site_type_symbol
_atom_site_fract_x
_atom_site_fract_y
_atom_site_fract_z
_atom_site_U_iso_or_equiv
_atom_site_adp_type
_atom_site_occupancy
_atom_site_site_symmetry_order
_atom_site_calc_flag
_atom_site_refinement_flags_posn
_atom_site_refinement_flags_adp
_atom_site_refinement_flags_occupancy
_atom_site_disorder_assembly
_atom_site_disorder_group
Sm1 Sm 0.70738(2) 0.55866(2) 0.30975(2) 0.02184(9) Uani 1 1 d . U . . .
C1 C 0.5651(2) 0.3708(5) 0.4174(3) 0.0385(9) Uani 1 1 d . . . . .
H1 H 0.5294 0.3677 0.3564 0.046 Uiso 1 1 calc R U . . .
C2 C 0.5370(3) 0.3013(5) 0.4869(3) 0.0421(10) Uani 1 1 d . . . . .
H2 H 0.4835 0.2527 0.4712 0.050 Uiso 1 1 calc R U . . .
C3 C 0.6616(3) 0.3759(5) 0.5939(3) 0.0401(9) Uani 1 1 d . . . . .
H3 H 0.6967 0.3798 0.6552 0.048 Uiso 1 1 calc R U . . .
C4 C 0.6906(2) 0.4458(4) 0.5249(3) 0.0305(9) Uani 1 1 d . . . . .
C5 C 0.7751(2) 0.5216(5) 0.5456(3) 0.0331(9) Uani 1 1 d . . . . .
C6 C 0.8325(3) 0.5340(7) 0.6441(3) 0.0560(13) Uani 1 1 d . . . . .
H6A H 0.8887 0.5573 0.6442 0.084 Uiso 1 1 calc R U . . .
H6B H 0.8314 0.4266 0.6756 0.084 Uiso 1 1 calc R U . . .
H6C H 0.8138 0.6261 0.6754 0.084 Uiso 1 1 calc R U . . .
C7 C 0.8932(2) 0.6748(5) 0.4164(3) 0.0342(9) Uani 1 1 d . . . . .
C8 C 0.9779(2) 0.7560(5) 0.4288(3) 0.0366(9) Uani 1 1 d . . . . .
C9 C 0.9969(3) 0.8315(6) 0.3552(3) 0.0548(12) Uani 1 1 d . . . . .
H9 H 0.9574 0.8310 0.2961 0.066 Uiso 1 1 calc R U . . .
C10 C 1.0748(3) 0.9079(6) 0.3694(4) 0.0592(13) Uani 1 1 d . . . . .
H10 H 1.0878 0.9621 0.3209 0.071 Uiso 1 1 calc R U . . .
C11 C 1.1327(3) 0.9013(6) 0.4576(4) 0.0496(12) Uani 1 1 d . . . . .
H11 H 1.1852 0.9512 0.4675 0.060 Uiso 1 1 calc R U . . .
C12 C 1.0400(2) 0.7564(5) 0.5143(3) 0.0388(9) Uani 1 1 d . . . . .
H12 H 1.0281 0.7053 0.5643 0.047 Uiso 1 1 calc R U . . .
N1 N 0.6411(2) 0.4416(3) 0.4348(2) 0.0309(7) Uani 1 1 d . . . . .
N2 N 0.5850(2) 0.3028(4) 0.5756(2) 0.0432(8) Uani 1 1 d . . . . .
N3 N 0.7962(2) 0.5732(4) 0.4746(2) 0.0321(7) Uani 1 1 d . . . . .
N4 N 0.87633(19) 0.6442(4) 0.4942(2) 0.0374(8) Uani 1 1 d . . . . .
N5 N 1.1159(2) 0.8258(4) 0.5294(3) 0.0451(9) Uani 1 1 d . . . . .
N6 N 0.6314(2) 0.8925(4) 0.3243(2) 0.0361(7) Uani 1 1 d . . . . .
N7 N 0.6878(2) 0.6083(5) 0.1146(2) 0.0434(5) Uani 1 1 d . U . . .
O1 O 0.84449(16) 0.6429(4) 0.33325(19) 0.0415(7) Uani 1 1 d . . . . .
O2 O 0.71000(17) 0.8799(3) 0.3434(2) 0.0423(7) Uani 1 1 d . U . . .
O3 O 0.58929(16) 0.7532(3) 0.3117(2) 0.0398(7) Uani 1 1 d . U . . .
O4 O 0.5960(2) 1.0339(3) 0.3166(3) 0.0557(9) Uani 1 1 d . . . . .
O5 O 0.66502(18) 0.7248(3) 0.16133(18) 0.0434(5) Uani 1 1 d . U . . .
O6 O 0.73047(18) 0.4833(4) 0.1611(2) 0.0399(6) Uani 1 1 d . U . . .
O7 O 0.6689(2) 0.6150(5) 0.0303(2) 0.0714(10) Uani 1 1 d . . . . .
O8 O 0.57986(17) 0.4242(3) 0.2155(2) 0.0375(7) Uani 1 1 d D . . . .
H8B H 0.5725 0.3481 0.1732 0.056 Uiso 1 1 d DR U . . .
H8A H 0.5309 0.4560 0.2141 0.056 Uiso 1 1 d DR U . . .
O9 O 0.74889(17) 0.2634(3) 0.32872(19) 0.0375(6) Uani 1 1 d . . . . .
H9A H 0.7080 0.2013 0.3317 0.056 Uiso 1 1 d R U . . .
H9B H 0.7897 0.2527 0.3787 0.056 Uiso 1 1 d R U . . .

loop_
_atom_site_aniso_label
_atom_site_aniso_U_11
_atom_site_aniso_U_22
_atom_site_aniso_U_33
_atom_site_aniso_U_23
_atom_site_aniso_U_13
_atom_site_aniso_U_12
Sm1 0.01652(12) 0.02304(12) 0.02346(13) 0.00026(7) 0.00273(8) -0.00088(6)
C1 0.031(2) 0.046(2) 0.034(2) 0.0004(19) 0.0038(17) -0.0056(18)
C2 0.033(2) 0.048(2) 0.043(3) 0.006(2) 0.0092(19) -0.0066(19)
C3 0.040(2) 0.044(2) 0.033(2) 0.0031(19) 0.0068(18) -0.0042(19)
C4 0.032(2) 0.0258(19) 0.032(2) 0.0001(15) 0.0080(17) 0.0024(15)
C5 0.032(2) 0.034(2) 0.032(2) -0.0031(17) 0.0072(17) -0.0015(17)
C6 0.041(3) 0.087(4) 0.035(3) -0.009(2) 0.004(2) -0.010(2)
C7 0.0229(19) 0.0309(19) 0.046(2) 0.0005(18) 0.0060(17) -0.0006(16)
C8 0.025(2) 0.034(2) 0.046(3) 0.0065(18) 0.0042(18) 0.0015(16)
C9 0.033(2) 0.074(3) 0.050(3) 0.015(3) 0.003(2) -0.004(2)
C10 0.038(3) 0.077(3) 0.058(3) 0.021(3) 0.010(2) -0.010(2)
C11 0.029(2) 0.049(2) 0.067(3) 0.009(2) 0.010(2) -0.008(2)
C12 0.029(2) 0.037(2) 0.046(2) 0.0041(19) 0.0069(18) -0.0036(16)
N1 0.0266(18) 0.0324(17) 0.0312(18) 0.0005(13) 0.0056(14) -0.0016(12)
N2 0.041(2) 0.0453(19) 0.043(2) 0.0077(17) 0.0142(16) -0.0059(16)
N3 0.0236(17) 0.0327(17) 0.036(2) -0.0021(13) 0.0032(14) -0.0062(12)
N4 0.0258(17) 0.0392(18) 0.042(2) -0.0023(15) 0.0033(15) -0.0085(14)
N5 0.0244(18) 0.046(2) 0.057(2) 0.0033(18) 0.0008(16) -0.0032(15)
N6 0.0338(19) 0.0311(17) 0.043(2) -0.0009(15) 0.0111(15) 0.0010(15)
N7 0.0544(14) 0.0443(12) 0.0303(10) 0.0118(8) 0.0118(10) 0.0066(10)
O1 0.0235(14) 0.0573(18) 0.0395(17) 0.0007(14) 0.0041(12) -0.0068(13)
O2 0.0345(16) 0.0266(6) 0.0622(19) -0.0118(14) 0.0100(14) -0.0040(12)
O3 0.0264(13) 0.0255(13) 0.070(2) -0.0021(13) 0.0190(14) 0.0019(8)
O4 0.052(2) 0.0303(16) 0.083(3) 0.0001(15) 0.0190(19) 0.0093(14)
O5 0.0546(14) 0.0443(12) 0.0303(10) 0.0119(8) 0.0117(10) 0.0067(10)
O6 0.0390(16) 0.0525(16) 0.0320(11) -0.0012(13) 0.0166(13) 0.0053(13)
O7 0.089(3) 0.097(2) 0.0296(18) 0.0131(19) 0.0205(18) 0.009(2)
O8 0.0267(15) 0.0456(16) 0.0381(17) -0.0123(12) 0.0075(12) -0.0022(11)
O9 0.0331(16) 0.0308(14) 0.0422(16) 0.0029(12) 0.0027(12) 0.0018(11)

loop_
_atom_type_symbol
_atom_type_description
_atom_type_scat_dispersion_real
_atom_type_scat_dispersion_imag
_atom_type_scat_source
C C 0.0033 0.0016 'International Tables Vol C Tables 4.2.6.8 and 6.1.1.4'
H H 0.0000 0.0000 'International Tables Vol C Tables 4.2.6.8 and 6.1.1.4'
N N 0.0061 0.0033 'International Tables Vol C Tables 4.2.6.8 and 6.1.1.4'
O O 0.0106 0.0060 'International Tables Vol C Tables 4.2.6.8 and 6.1.1.4'
Sm Sm -0.1638 3.4418 'International Tables Vol C Tables 4.2.6.8 and 6.1.1.4'

loop_
_geom_angle_atom_site_label_1
_geom_angle_atom_site_label_2
_geom_angle_atom_site_label_3
_geom_angle
_geom_angle_site_symmetry_1
_geom_angle_site_symmetry_3
O1 Sm1 O9 90.69(10) . .
O1 Sm1 O8 150.60(9) . .
O9 Sm1 O8 80.17(9) . .
O1 Sm1 O6 76.81(10) . .
O9 Sm1 O6 76.13(10) . .
O8 Sm1 O6 73.89(10) . .
O1 Sm1 N3 65.09(10) . .
O9 Sm1 N3 82.03(9) . .
O8 Sm1 N3 139.41(10) . .
O6 Sm1 N3 135.52(10) . .
O1 Sm1 O5 88.87(10) . .
O9 Sm1 O5 126.36(9) . .
O8 Sm1 O5 74.84(9) . .
O6 Sm1 O5 51.68(9) . .
N3 Sm1 O5 142.94(9) . .
O1 Sm1 O3 125.81(9) . .
O9 Sm1 O3 141.31(9) . .
O8 Sm1 O3 72.89(9) . .
O6 Sm1 O3 120.40(10) . .
N3 Sm1 O3 100.79(10) . .
O5 Sm1 O3 72.53(9) . .
O1 Sm1 O2 74.89(9) . .
O9 Sm1 O2 158.61(10) . .
O8 Sm1 O2 119.95(9) . .
O6 Sm1 O2 114.62(10) . .
N3 Sm1 O2 77.60(10) . .
O5 Sm1 O2 70.08(10) . .
O3 Sm1 O2 50.97(8) . .
O1 Sm1 N1 127.63(10) . .
O9 Sm1 N1 76.03(9) . .
O8 Sm1 N1 77.38(10) . .
O6 Sm1 N1 142.75(9) . .
N3 Sm1 N1 63.00(10) . .
O5 Sm1 N1 139.46(10) . .
O3 Sm1 N1 71.42(9) . .
O2 Sm1 N1 100.08(9) . .
N1 C1 C2 122.6(4) . .
N1 C1 H1 118.7 . .
C2 C1 H1 118.7 . .
N2 C2 C1 121.3(4) . .
N2 C2 H2 119.3 . .
C1 C2 H2 119.3 . .
N2 C3 C4 122.9(4) . .
N2 C3 H3 118.6 . .
C4 C3 H3 118.6 . .
N1 C4 C3 120.0(4) . .
N1 C4 C5 117.7(3) . .
C3 C4 C5 122.3(4) . .
N3 C5 C4 116.2(4) . .
N3 C5 C6 123.3(4) . .
C4 C5 C6 120.5(4) . .
C5 C6 H6A 109.5 . .
C5 C6 H6B 109.5 . .
H6A C6 H6B 109.5 . .
C5 C6 H6C 109.5 . .
H6A C6 H6C 109.5 . .
H6B C6 H6C 109.5 . .
O1 C7 N4 126.2(3) . .
O1 C7 C8 118.8(3) . .
N4 C7 C8 115.0(3) . .
C9 C8 C12 117.3(4) . .
C9 C8 C7 121.5(4) . .
C12 C8 C7 121.3(4) . .
C8 C9 C10 120.0(4) . .
C8 C9 H9 120.0 . .
C10 C9 H9 120.0 . .
C11 C10 C9 118.3(4) . .
C11 C10 H10 120.9 . .
C9 C10 H10 120.9 . .
N5 C11 C10 122.5(4) . .
N5 C11 H11 118.7 . .
C10 C11 H11 118.7 . .
N5 C12 C8 123.9(4) . .
N5 C12 H12 118.0 . .
C8 C12 H12 118.0 . .
C1 N1 C4 116.8(3) . .
C1 N1 Sm1 126.2(3) . .
C4 N1 Sm1 116.9(2) . .
C2 N2 C3 116.4(3) . .
C5 N3 N4 116.1(3) . .
C5 N3 Sm1 126.1(3) . .
N4 N3 Sm1 117.7(2) . .
C7 N4 N3 110.1(3) . .
C12 N5 C11 118.0(4) . .
O4 N6 O2 121.8(3) . .
O4 N6 O3 120.6(3) . .
O2 N6 O3 117.5(3) . .
O7 N7 O5 121.9(4) . .
O7 N7 O6 121.9(4) . .
O5 N7 O6 116.2(3) . .
C7 O1 Sm1 119.8(2) . .
N6 O2 Sm1 94.5(2) . .
N6 O3 Sm1 96.09(19) . .
N7 O5 Sm1 95.1(2) . .
N7 O6 Sm1 96.0(2) . .
Sm1 O8 H8B 129.6 . .
Sm1 O8 H8A 124.2 . .
H8B O8 H8A 105.7 . .
Sm1 O9 H9A 109.7 . .
Sm1 O9 H9B 108.9 . .
H9A O9 H9B 109.5 . .

loop_
_geom_bond_atom_site_label_1
_geom_bond_atom_site_label_2
_geom_bond_distance
_geom_bond_site_symmetry_2
Sm1 O1 2.306(3) .
Sm1 O9 2.374(2) .
Sm1 O8 2.400(3) .
Sm1 O6 2.474(3) .
Sm1 N3 2.476(3) .
Sm1 O5 2.491(3) .
Sm1 O3 2.493(2) .
Sm1 O2 2.529(3) .
Sm1 N1 2.642(3) .
C1 N1 1.335(5) .
C1 C2 1.391(5) .
C1 H1 0.9300 .
C2 N2 1.332(5) .
C2 H2 0.9300 .
C3 N2 1.350(5) .
C3 C4 1.393(5) .
C3 H3 0.9300 .
C4 N1 1.357(5) .
C4 C5 1.474(5) .
C5 N3 1.296(5) .
C5 C6 1.502(6) .
C6 H6A 0.9600 .
C6 H6B 0.9600 .
C6 H6C 0.9600 .
C7 O1 1.291(5) .
C7 N4 1.319(5) .
C7 C8 1.508(5) .
C8 C9 1.383(6) .
C8 C12 1.384(6) .
C9 C10 1.387(6) .
C9 H9 0.9300 .
C10 C11 1.383(7) .
C10 H10 0.9300 .
C11 N5 1.341(6) .
C11 H11 0.9300 .
C12 N5 1.332(5) .
C12 H12 0.9300 .
N3 N4 1.394(4) .
N6 O4 1.230(4) .
N6 O2 1.261(4) .
N6 O3 1.267(4) .
N7 O7 1.217(4) .
N7 O5 1.276(4) .
N7 O6 1.273(4) .
O8 H8B 0.8500 .
O8 H8A 0.8501 .
O9 H9A 0.8502 .
O9 H9B 0.8503 .

loop_
_geom_hbond_atom_site_label_D
_geom_hbond_atom_site_label_H
_geom_hbond_atom_site_label_A
_geom_hbond_distance_DH
_geom_hbond_distance_HA
_geom_hbond_distance_DA
_geom_hbond_angle_DHA
_geom_hbond_site_symmetry_A
O8 H8A O4 0.85 2.12 2.957(4) 169.3 2_645
O8 H8B N2 0.85 1.95 2.775(4) 164.4 4_565
O9 H9B N5 0.85 1.85 2.676(4) 163.8 3_766
